data_4028573
loop_
_publ_author_name
'Mani Raj Chaulagain'
'Albert E. Felten'
'Kevin Gilbert'
'Zachary D. Aron'

_publ_section_title
;
 Diastereo- and Enantioselective Three-Component Coupling Approach to
 Highly Substituted Pyrrolidines
;
_journal_name_full 'Journal of Organic Chemistry'
_journal_page_first 9471
_journal_page_last 9476
_journal_paper_doi 10.1021/jo401015y
_journal_volume 78
_journal_year 2013
_chemical_absolute_configuration ad
_chemical_formula_moiety 'C19 H19 N3 O2'
_chemical_formula_sum 'C19 H19 N3 O2'
_chemical_formula_weight 321.37
_chemical_name_systematic
; 
 ? 
;
_space_group_IT_number 19
_symmetry_cell_setting orthorhombic
_symmetry_space_group_name_Hall 'P 2ac 2ab'
_symmetry_space_group_name_H-M 'P 21 21 21'
_atom_sites_solution_hydrogens geom
_atom_sites_solution_primary direct
_atom_sites_solution_secondary difmap
_audit_creation_method SHELXL-97
_cell_angle_alpha 90.00
_cell_angle_beta 90.00
_cell_angle_gamma 90.00
_cell_formula_units_Z 4
_cell_length_a 7.1493(3)
_cell_length_b 12.2599(5)
_cell_length_c 19.0560(8)
_cell_measurement_reflns_used 6840
_cell_measurement_temperature 150(2)
_cell_measurement_theta_max 58.66
_cell_measurement_theta_min 4.29
_cell_volume 1670.25(12)
_computing_cell_refinement 'APEX II v2010.11.3 (Bruker, 2010)'
_computing_data_collection 'APEX II v2010.11.3 (Bruker, 2010)'
_computing_data_reduction 'APEX II v2010.11.3 (Bruker, 2010)'
_computing_molecular_graphics 'SHELXTL (Bruker, 2010)'
_computing_publication_material 'SHELXTL (Bruker, 2010)'
_computing_structure_refinement 'SHELXL-97 (Sheldrick, 2010)'
_computing_structure_solution 'SIR-2004 (Burla et al., 2005)'
_diffrn_ambient_temperature 150(2)
_diffrn_detector 'CCD area detector'
_diffrn_detector_area_resol_mean 83.33
_diffrn_detector_type 'Bruker APEXII'
_diffrn_measured_fraction_theta_full 0.971
_diffrn_measured_fraction_theta_max 0.972
_diffrn_measurement_details '0.30 degree frames measured for 10 seconds each'
_diffrn_measurement_device 'APEX Kappa Duo'
_diffrn_measurement_device_type Kappa
_diffrn_measurement_method 'omega and phi scans'
_diffrn_radiation_monochromator graphite
_diffrn_radiation_source 'fine-focus sealed tube'
_diffrn_radiation_type CuK\a
_diffrn_radiation_wavelength 1.54178
_diffrn_reflns_av_R_equivalents 0.0245
_diffrn_reflns_av_sigmaI/netI 0.0188
_diffrn_reflns_limit_h_max 5
_diffrn_reflns_limit_h_min -8
_diffrn_reflns_limit_k_max 14
_diffrn_reflns_limit_k_min -14
_diffrn_reflns_limit_l_max 22
_diffrn_reflns_limit_l_min -22
_diffrn_reflns_number 12751
_diffrn_reflns_theta_full 66.43
_diffrn_reflns_theta_max 66.43
_diffrn_reflns_theta_min 4.29
_exptl_absorpt_coefficient_mu 0.682
_exptl_absorpt_correction_T_max 0.9288
_exptl_absorpt_correction_T_min 0.8113
_exptl_absorpt_correction_type multi-scan
_exptl_absorpt_process_details 'SADABS, R. Blessing; 1995'
_exptl_crystal_colour colorless
_exptl_crystal_density_diffrn 1.278
_exptl_crystal_description block
_exptl_crystal_F_000 680
_exptl_crystal_size_max 0.32
_exptl_crystal_size_mid 0.13
_exptl_crystal_size_min 0.11
_refine_diff_density_max 0.136
_refine_diff_density_min -0.145
_refine_diff_density_rms 0.030
_refine_ls_abs_structure_details 'Flack H D (1983), Acta Cryst. A39, 876-881'
_refine_ls_abs_structure_Flack 0.1(2)
_refine_ls_extinction_method none
_refine_ls_goodness_of_fit_ref 1.057
_refine_ls_hydrogen_treatment mixed
_refine_ls_matrix_type full
_refine_ls_number_parameters 222
_refine_ls_number_reflns 2834
_refine_ls_number_restraints 0
_refine_ls_restrained_S_all 1.057
_refine_ls_R_factor_all 0.0325
_refine_ls_R_factor_gt 0.0316
_refine_ls_shift/su_max 0.000
_refine_ls_shift/su_mean 0.000
_refine_ls_structure_factor_coef Fsqd
_refine_ls_weighting_details 'calc w=1/[\s^2^(Fo^2^)+(0.0484P)^2^+0.2481P] where P=(Fo^2^+2Fc^2^)/3'
_refine_ls_weighting_scheme calc
_refine_ls_wR_factor_gt 0.0829
_refine_ls_wR_factor_ref 0.0840
_reflns_number_gt 2763
_reflns_number_total 2834
_reflns_threshold_expression >2sigma(I)
_cod_data_source_file jo401015y_si_001.cif
_cod_data_source_block cu11024
_cod_database_code 4028573

loop_
_symmetry_equiv_pos_as_xyz
'x, y, z'
'x+1/2, -y+1/2, -z'
'-x, y+1/2, -z+1/2'
'-x+1/2, -y, z+1/2'

loop_
_atom_site_label
_atom_site_type_symbol
_atom_site_fract_x
_atom_site_fract_y
_atom_site_fract_z
_atom_site_U_iso_or_equiv
_atom_site_adp_type
_atom_site_occupancy
_atom_site_symmetry_multiplicity
_atom_site_calc_flag
_atom_site_refinement_flags
O1 O 0.57342(15) 0.11320(10) 0.27608(6) 0.0429(3) Uani 1 1 d .
O2 O 0.68473(14) -0.01825(8) 0.20583(6) 0.0380(3) Uani 1 1 d .
N1 N 0.87767(19) 0.24337(10) 0.25680(7) 0.0361(3) Uani 1 1 d .
H1N H 0.780(3) 0.2445(15) 0.2848(10) 0.040(5) Uiso 1 1 d .
N2 N 0.8355(2) 0.32865(12) 0.38535(8) 0.0491(4) Uani 1 1 d .
N3 N 0.9549(2) 0.02167(12) 0.41059(9) 0.0514(4) Uani 1 1 d .
C1 C 0.8689(2) 0.14123(12) 0.21668(8) 0.0322(3) Uani 1 1 d .
C2 C 1.0455(2) 0.24485(13) 0.30078(8) 0.0363(3) Uani 1 1 d .
H2 H 1.1443 0.2871 0.2755 0.044 Uiso 1 1 calc R
C3 C 1.1117(2) 0.12392(12) 0.30600(8) 0.0372(3) Uani 1 1 d .
H3 H 1.2508 0.1206 0.3108 0.045 Uiso 1 1 calc R
C4 C 1.0516(2) 0.07945(14) 0.23407(8) 0.0386(4) Uani 1 1 d .
H4A H 1.0292 -0.0002 0.2364 0.046 Uiso 1 1 calc R
H4B H 1.1487 0.0941 0.1982 0.046 Uiso 1 1 calc R
C5 C 0.8583(2) 0.16235(14) 0.13608(8) 0.0383(4) Uani 1 1 d .
H5A H 0.9579 0.2146 0.1230 0.046 Uiso 1 1 calc R
H5B H 0.8836 0.0931 0.1111 0.046 Uiso 1 1 calc R
C6 C 0.6729(2) 0.20658(13) 0.11169(7) 0.0353(4) Uani 1 1 d .
C7 C 0.6263(3) 0.31558(14) 0.12156(8) 0.0419(4) Uani 1 1 d .
H7 H 0.7147 0.3634 0.1425 0.050 Uiso 1 1 calc R
C8 C 0.4530(3) 0.35575(15) 0.10144(9) 0.0481(4) Uani 1 1 d .
H8 H 0.4228 0.4301 0.1096 0.058 Uiso 1 1 calc R
C9 C 0.3247(3) 0.28805(15) 0.06970(9) 0.0474(4) Uani 1 1 d .
H9 H 0.2060 0.3154 0.0558 0.057 Uiso 1 1 calc R
C10 C 0.3702(3) 0.17984(16) 0.05826(8) 0.0474(4) Uani 1 1 d .
H10 H 0.2830 0.1330 0.0357 0.057 Uiso 1 1 calc R
C11 C 0.5418(3) 0.13936(14) 0.07941(8) 0.0419(4) Uani 1 1 d .
H11 H 0.5704 0.0646 0.0718 0.050 Uiso 1 1 calc R
C12 C 1.0103(3) 0.30017(12) 0.37088(9) 0.0413(4) Uani 1 1 d .
C13 C 0.8013(4) 0.37668(17) 0.44768(10) 0.0647(6) Uani 1 1 d .
H13 H 0.6761 0.3973 0.4579 0.078 Uiso 1 1 calc R
C14 C 0.9329(4) 0.39736(17) 0.49642(12) 0.0702(7) Uani 1 1 d .
H14 H 0.9013 0.4311 0.5397 0.084 Uiso 1 1 calc R
C15 C 1.1136(4) 0.36821(18) 0.48173(11) 0.0732(7) Uani 1 1 d .
H15 H 1.2100 0.3819 0.5149 0.088 Uiso 1 1 calc R
C16 C 1.1556(3) 0.31788(18) 0.41735(10) 0.0602(5) Uani 1 1 d .
H16 H 1.2799 0.2967 0.4061 0.072 Uiso 1 1 calc R
C17 C 1.0220(2) 0.06627(12) 0.36433(9) 0.0373(4) Uani 1 1 d .
C18 C 0.6927(2) 0.07841(12) 0.23791(7) 0.0311(3) Uani 1 1 d .
C19 C 0.5104(2) -0.07726(15) 0.21268(10) 0.0490(4) Uani 1 1 d .
H19A H 0.5230 -0.1493 0.1909 0.074 Uiso 1 1 calc R
H19B H 0.4103 -0.0365 0.1893 0.074 Uiso 1 1 calc R
H19C H 0.4799 -0.0859 0.2625 0.074 Uiso 1 1 calc R

loop_
_atom_site_aniso_label
_atom_site_aniso_U_11
_atom_site_aniso_U_22
_atom_site_aniso_U_33
_atom_site_aniso_U_23
_atom_site_aniso_U_13
_atom_site_aniso_U_12
O1 0.0256(6) 0.0551(7) 0.0480(6) -0.0093(5) 0.0113(5) 0.0016(5)
O2 0.0266(5) 0.0345(5) 0.0529(6) -0.0039(5) 0.0032(5) 0.0001(4)
N1 0.0312(8) 0.0369(7) 0.0402(7) -0.0025(5) -0.0019(6) 0.0030(6)
N2 0.0606(10) 0.0400(7) 0.0467(8) -0.0076(6) -0.0041(7) 0.0121(7)
N3 0.0560(9) 0.0393(8) 0.0589(9) 0.0075(7) 0.0093(8) 0.0038(7)
C1 0.0229(7) 0.0372(7) 0.0364(7) -0.0030(6) 0.0034(6) 0.0019(6)
C2 0.0302(8) 0.0371(8) 0.0417(8) 0.0055(7) -0.0024(6) -0.0072(6)
C3 0.0209(7) 0.0429(8) 0.0477(8) 0.0017(7) 0.0001(6) -0.0009(6)
C4 0.0227(8) 0.0452(8) 0.0479(9) -0.0050(7) 0.0047(6) 0.0059(6)
C5 0.0318(8) 0.0468(8) 0.0362(8) -0.0024(6) 0.0083(6) -0.0014(7)
C6 0.0345(9) 0.0460(9) 0.0255(6) 0.0018(6) 0.0061(6) -0.0038(7)
C7 0.0411(9) 0.0421(8) 0.0426(8) 0.0065(7) 0.0004(7) -0.0085(7)
C8 0.0533(11) 0.0408(9) 0.0502(9) 0.0126(7) 0.0002(8) 0.0030(8)
C9 0.0444(10) 0.0580(11) 0.0398(8) 0.0165(8) -0.0040(8) 0.0020(8)
C10 0.0446(10) 0.0613(11) 0.0363(8) 0.0011(7) -0.0094(7) -0.0095(9)
C11 0.0466(10) 0.0480(9) 0.0312(7) -0.0027(7) -0.0013(7) -0.0028(8)
C12 0.0526(11) 0.0288(7) 0.0425(8) 0.0063(6) -0.0091(8) -0.0105(7)
C13 0.0931(17) 0.0491(10) 0.0518(10) -0.0145(9) -0.0032(11) 0.0114(11)
C14 0.109(2) 0.0499(11) 0.0512(11) -0.0083(9) -0.0029(13) -0.0106(12)
C15 0.107(2) 0.0655(13) 0.0470(11) 0.0036(9) -0.0281(12) -0.0412(14)
C16 0.0649(13) 0.0617(11) 0.0539(10) 0.0076(9) -0.0172(9) -0.0263(10)
C17 0.0298(8) 0.0326(7) 0.0494(9) -0.0004(7) -0.0013(7) 0.0049(6)
C18 0.0237(8) 0.0365(8) 0.0332(7) 0.0006(6) 0.0002(6) 0.0052(6)
C19 0.0321(9) 0.0458(9) 0.0692(11) -0.0008(9) 0.0022(8) -0.0083(7)

loop_
_atom_type_symbol
_atom_type_description
_atom_type_scat_dispersion_real
_atom_type_scat_dispersion_imag
_atom_type_scat_source
C C 0.0181 0.0091 'International Tables Vol C Tables 4.2.6.8 and 6.1.1.4'
H H 0.0000 0.0000 'International Tables Vol C Tables 4.2.6.8 and 6.1.1.4'
N N 0.0311 0.0180 'International Tables Vol C Tables 4.2.6.8 and 6.1.1.4'
O O 0.0492 0.0322 'International Tables Vol C Tables 4.2.6.8 and 6.1.1.4'

loop_
_geom_angle_atom_site_label_1
_geom_angle_atom_site_label_2
_geom_angle_atom_site_label_3
_geom_angle
C18 O2 C19 116.08(12)
C2 N1 C1 110.10(12)
C2 N1 H1N 107.5(12)
C1 N1 H1N 107.2(12)
C12 N2 C13 117.96(18)
N1 C1 C18 109.07(11)
N1 C1 C4 105.67(12)
C18 C1 C4 113.09(12)
N1 C1 C5 111.91(12)
C18 C1 C5 107.70(12)
C4 C1 C5 109.47(12)
N1 C2 C12 111.92(13)
N1 C2 C3 105.87(12)
C12 C2 C3 114.75(12)
N1 C2 H2 108.0
C12 C2 H2 108.0
C3 C2 H2 108.0
C17 C3 C4 112.55(13)
C17 C3 C2 111.98(13)
C4 C3 C2 101.29(12)
C17 C3 H3 110.2
C4 C3 H3 110.2
C2 C3 H3 110.2
C3 C4 C1 104.67(12)
C3 C4 H4A 110.8
C1 C4 H4A 110.8
C3 C4 H4B 110.8
C1 C4 H4B 110.8
H4A C4 H4B 108.9
C6 C5 C1 113.99(12)
C6 C5 H5A 108.8
C1 C5 H5A 108.8
C6 C5 H5B 108.8
C1 C5 H5B 108.8
H5A C5 H5B 107.7
C7 C6 C11 117.86(16)
C7 C6 C5 121.04(15)
C11 C6 C5 121.09(15)
C8 C7 C6 121.21(16)
C8 C7 H7 119.4
C6 C7 H7 119.4
C9 C8 C7 120.16(17)
C9 C8 H8 119.9
C7 C8 H8 119.9
C8 C9 C10 119.36(17)
C8 C9 H9 120.3
C10 C9 H9 120.3
C11 C10 C9 120.46(17)
C11 C10 H10 119.8
C9 C10 H10 119.8
C10 C11 C6 120.93(16)
C10 C11 H11 119.5
C6 C11 H11 119.5
N2 C12 C16 122.24(17)
N2 C12 C2 117.14(14)
C16 C12 C2 120.61(17)
C14 C13 N2 124.3(2)
C14 C13 H13 117.8
N2 C13 H13 117.8
C13 C14 C15 118.0(2)
C13 C14 H14 121.0
C15 C14 H14 121.0
C14 C15 C16 119.6(2)
C14 C15 H15 120.2
C16 C15 H15 120.2
C12 C16 C15 117.9(2)
C12 C16 H16 121.1
C15 C16 H16 121.1
N3 C17 C3 178.72(18)
O1 C18 O2 124.26(14)
O1 C18 C1 124.51(14)
O2 C18 C1 111.16(12)
O2 C19 H19A 109.5
O2 C19 H19B 109.5
H19A C19 H19B 109.5
O2 C19 H19C 109.5
H19A C19 H19C 109.5
H19B C19 H19C 109.5

loop_
_geom_bond_atom_site_label_1
_geom_bond_atom_site_label_2
_geom_bond_distance
O1 C18 1.1995(17)
O2 C18 1.3347(18)
O2 C19 1.4470(19)
N1 C2 1.4637(19)
N1 C1 1.468(2)
N1 H1N 0.878(19)
N2 C12 1.327(2)
N2 C13 1.348(2)
N3 C17 1.143(2)
C1 C18 1.531(2)
C1 C4 1.546(2)
C1 C5 1.559(2)
C2 C12 1.519(2)
C2 C3 1.559(2)
C2 H2 1.0000
C3 C17 1.465(2)
C3 C4 1.536(2)
C3 H3 1.0000
C4 H4A 0.9900
C4 H4B 0.9900
C5 C6 1.506(2)
C5 H5A 0.9900
C5 H5B 0.9900
C6 C7 1.390(2)
C6 C11 1.392(2)
C7 C8 1.387(3)
C7 H7 0.9500
C8 C9 1.377(3)
C8 H8 0.9500
C9 C10 1.383(3)
C9 H9 0.9500
C10 C11 1.383(3)
C10 H10 0.9500
C11 H11 0.9500
C12 C16 1.382(2)
C13 C14 1.346(3)
C13 H13 0.9500
C14 C15 1.369(4)
C14 H14 0.9500
C15 C16 1.406(3)
C15 H15 0.9500
C16 H16 0.9500
C19 H19A 0.9800
C19 H19B 0.9800
C19 H19C 0.9800

loop_
_geom_hbond_atom_site_label_D
_geom_hbond_atom_site_label_H
_geom_hbond_atom_site_label_A
_geom_hbond_distance_DH
_geom_hbond_distance_HA
_geom_hbond_distance_DA
_geom_hbond_angle_DHA
N1 H1N O1 0.878(19) 2.192(19) 2.7228(18) 118.5(15)
N1 H1N N2 0.878(19) 2.211(18) 2.6804(19) 113.1(15)

loop_
_geom_torsion_atom_site_label_1
_geom_torsion_atom_site_label_2
_geom_torsion_atom_site_label_3
_geom_torsion_atom_site_label_4
_geom_torsion
C2 N1 C1 C18 118.03(13)
C2 N1 C1 C4 -3.84(16)
C2 N1 C1 C5 -122.91(13)
C1 N1 C2 C12 -143.81(12)
C1 N1 C2 C3 -18.11(16)
N1 C2 C3 C17 -87.90(15)
C12 C2 C3 C17 36.04(18)
N1 C2 C3 C4 32.25(15)
C12 C2 C3 C4 156.20(13)
C17 C3 C4 C1 85.63(15)
C2 C3 C4 C1 -34.12(15)
N1 C1 C4 C3 24.52(15)
C18 C1 C4 C3 -94.72(14)
C5 C1 C4 C3 145.20(13)
N1 C1 C5 C6 -72.10(16)
C18 C1 C5 C6 47.77(17)
C4 C1 C5 C6 171.09(13)
C1 C5 C6 C7 77.33(18)
C1 C5 C6 C11 -101.77(17)
C11 C6 C7 C8 1.5(2)
C5 C6 C7 C8 -177.65(14)
C6 C7 C8 C9 -1.4(3)
C7 C8 C9 C10 0.1(3)
C8 C9 C10 C11 1.0(3)
C9 C10 C11 C6 -0.9(2)
C7 C6 C11 C10 -0.4(2)
C5 C6 C11 C10 178.77(14)
C13 N2 C12 C16 0.2(3)
C13 N2 C12 C2 179.23(15)
N1 C2 C12 N2 6.43(19)
C3 C2 C12 N2 -114.24(16)
N1 C2 C12 C16 -174.51(15)
C3 C2 C12 C16 64.82(19)
C12 N2 C13 C14 -0.2(3)
N2 C13 C14 C15 0.3(3)
C13 C14 C15 C16 -0.3(3)
N2 C12 C16 C15 -0.2(3)
C2 C12 C16 C15 -179.21(16)
C14 C15 C16 C12 0.3(3)
C4 C3 C17 N3 149(8)
C2 C3 C17 N3 -97(8)
C19 O2 C18 O1 6.9(2)
C19 O2 C18 C1 -170.20(13)
N1 C1 C18 O1 6.7(2)
C4 C1 C18 O1 123.93(16)
C5 C1 C18 O1 -114.99(16)
N1 C1 C18 O2 -176.24(12)
C4 C1 C18 O2 -58.98(15)
C5 C1 C18 O2 62.11(15)
